data_7706076
loop_
_publ_author_name
'Zeni, Willi'
'Seifried, Marco'
'Knoll, Christian'
'Welch, Jan M.'
'Giester, Gerald'
'St\"oger, Berthold'
'Artner, Werner'
'Reissner, Michael'
'M\"uller, Danny'
'Weinberger, Peter'

_publ_section_title
;
 Bifunctional Fe(II) spin crossover-complexes based on
 \w-(1<i>H</i>-tetrazol-1-yl) carboxylic acids.
;
_journal_issue 47
_journal_name_full 'Dalton transactions (Cambridge, England : 2003)'
_journal_page_first 17183
_journal_page_last 17193
_journal_paper_doi 10.1039/d0dt03315d
_journal_volume 49
_journal_year 2020
_chemical_formula_moiety 'C18 H24 Fe1 N24 O12, 2(B1 F4), 2(C2 H3 N1)'
_chemical_formula_sum 'C22 H30 B2 F8 Fe N26 O12'
_chemical_formula_weight 1080.19
_space_group_crystal_system trigonal
_space_group_IT_number 148
_space_group_name_Hall '-R 3'
_space_group_name_H-M_alt 'R -3 :H'
_atom_sites_solution_hydrogens mixed
_audit_creation_date 2020-08-18
_audit_creation_method
;
Olex2 1.3
(compiled 2020.07.31 svn.rc2a77460 for OlexSys, GUI svn.r6145)
;
_audit_update_record
;
2020-08-19 deposited with the CCDC.	2020-10-26 downloaded from the CCDC.
;
_cell_angle_alpha 90
_cell_angle_beta 90
_cell_angle_gamma 120
_cell_formula_units_Z 3
_cell_length_a 10.6588(7)
_cell_length_b 10.6588(7)
_cell_length_c 34.838(3)
_cell_measurement_reflns_used 1573
_cell_measurement_temperature 200(2)
_cell_measurement_theta_max 26.442
_cell_measurement_theta_min 3.664
_cell_volume 3427.7(4)
_computing_molecular_graphics 'Olex2 1.3 (Dolomanov et al., 2009)'
_computing_publication_material 'Olex2 1.3 (Dolomanov et al., 2009)'
_computing_structure_refinement 'SHELXL 2018/3 (Sheldrick, 2015)'
_diffrn_ambient_temperature 200.15
_diffrn_measured_fraction_theta_full 0.996
_diffrn_measured_fraction_theta_max 0.993
_diffrn_measurement_device_type 'Bruker KAPPA APEX II'
_diffrn_radiation_type MoK\a
_diffrn_radiation_wavelength 0.71073
_diffrn_reflns_av_R_equivalents 0.0308
_diffrn_reflns_av_unetI/netI 0.0143
_diffrn_reflns_Laue_measured_fraction_full 0.996
_diffrn_reflns_Laue_measured_fraction_max 0.993
_diffrn_reflns_limit_h_max 13
_diffrn_reflns_limit_h_min -13
_diffrn_reflns_limit_k_max 12
_diffrn_reflns_limit_k_min -13
_diffrn_reflns_limit_l_max 43
_diffrn_reflns_limit_l_min -43
_diffrn_reflns_number 22250
_diffrn_reflns_point_group_measured_fraction_full 0.996
_diffrn_reflns_point_group_measured_fraction_max 0.993
_diffrn_reflns_theta_full 25.242
_diffrn_reflns_theta_max 26.442
_diffrn_reflns_theta_min 3.664
_exptl_absorpt_coefficient_mu 0.445
_exptl_crystal_colour white
_exptl_crystal_density_diffrn 1.570
_exptl_crystal_description platelet
_exptl_crystal_F_000 1644
_refine_diff_density_max 0.301
_refine_diff_density_min -0.535
_refine_diff_density_rms 0.048
_refine_ls_extinction_method none
_refine_ls_goodness_of_fit_ref 1.068
_refine_ls_hydrogen_treatment mixed
_refine_ls_matrix_type full
_refine_ls_number_parameters 114
_refine_ls_number_reflns 1573
_refine_ls_number_restraints 2
_refine_ls_restrained_S_all 1.068
_refine_ls_R_factor_all 0.0387
_refine_ls_R_factor_gt 0.0318
_refine_ls_shift/su_max 0.001
_refine_ls_shift/su_mean 0.000
_refine_ls_structure_factor_coef Fsqd
_refine_ls_weighting_details 'w=1/[\s^2^(Fo^2^)+(0.0375P)^2^+6.8911P] where P=(Fo^2^+2Fc^2^)/3'
_refine_ls_weighting_scheme calc
_refine_ls_wR_factor_gt 0.0804
_refine_ls_wR_factor_ref 0.0854
_reflns_Friedel_coverage 0.000
_reflns_number_gt 1421
_reflns_number_total 1573
_reflns_threshold_expression 'I > 2\s(I)'
_cod_data_source_file d0dt03315d2.cif
_cod_data_source_block '[Fe(2COOHTz)6](BF4)2_HS'
_cod_original_cell_volume 3427.7(5)
_cod_original_sg_symbol_H-M 'R -3'
_cod_database_code 7706076
_shelx_shelxl_version_number 2018/3
_shelx_space_group_comment
;
The symmetry employed for this shelxl refinement is uniquely defined
by the following loop, which should always be used as a source of
symmetry information in preference to the above space-group names.
They are only intended as comments.
;
_olex2_refinement_description
;
1. Fixed Uiso
 At 1.2 times of:
  All C(H) groups, All C(H,H) groups
 At 1.5 times of:
  All O(H) groups
2. Restrained distances
 C4-H4
 0.95 with sigma of 0.01
 C5-H4
 2 with sigma of 0.01
3.a Secondary CH2 refined with riding coordinates:
 C2(H2A,H2B)
3.b Aromatic/amide H refined with riding coordinates:
 C1(H1)
3.c Idealised tetrahedral OH refined as rotating group with stretchable bonds:
 O1(H1A)
;
_olex2_submission_special_instructions 'No special instructions were received'

loop_
_space_group_symop_operation_xyz
'x, y, z'
'-y, x-y, z'
'-x+y, -x, z'
'x+2/3, y+1/3, z+1/3'
'-y+2/3, x-y+1/3, z+1/3'
'-x+y+2/3, -x+1/3, z+1/3'
'x+1/3, y+2/3, z+2/3'
'-y+1/3, x-y+2/3, z+2/3'
'-x+y+1/3, -x+2/3, z+2/3'
'-x, -y, -z'
'y, -x+y, -z'
'x-y, x, -z'
'-x+2/3, -y+1/3, -z+1/3'
'y+2/3, -x+y+1/3, -z+1/3'
'x-y+2/3, x+1/3, -z+1/3'
'-x+1/3, -y+2/3, -z+2/3'
'y+1/3, -x+y+2/3, -z+2/3'
'x-y+1/3, x+2/3, -z+2/3'

loop_
_atom_site_label
_atom_site_type_symbol
_atom_site_fract_x
_atom_site_fract_y
_atom_site_fract_z
_atom_site_U_iso_or_equiv
_atom_site_adp_type
_atom_site_occupancy
_atom_site_site_symmetry_order
_atom_site_calc_flag
_atom_site_refinement_flags_posn
_atom_site_refinement_flags_adp
_atom_site_refinement_flags_occupancy
_atom_site_disorder_assembly
_atom_site_disorder_group
Fe Fe 0.333333 0.666667 0.666667 0.01628(16) Uani 1 6 d S T P . .
C1 C 0.62116(17) 0.70471(17) 0.62482(5) 0.0229(4) Uani 1 1 d . . . . .
H1 H 0.686113 0.799667 0.633875 0.028 Uiso 1 1 calc R U . . .
O1 O 0.96433(15) 0.72673(18) 0.54278(4) 0.0429(4) Uani 1 1 d . . . . .
H1A H 0.9812(14) 0.749(3) 0.5198(8) 0.064 Uiso 1 1 calc R U . . .
N1 N 0.65695(14) 0.62404(14) 0.60379(4) 0.0196(3) Uani 1 1 d . . . . .
B B 0.666667 0.333333 0.68335(10) 0.0284(7) Uani 1 3 d S T P . .
N2 N 0.53633(16) 0.49691(16) 0.59690(5) 0.0331(4) Uani 1 1 d . . . . .
C2 C 0.79734(17) 0.64709(18) 0.59174(4) 0.0221(3) Uani 1 1 d . . . . .
H2A H 0.796181 0.553694 0.592711 0.026 Uiso 1 1 calc R U . . .
H2B H 0.872148 0.714263 0.609954 0.026 Uiso 1 1 calc R U . . .
O2 O 0.76161(16) 0.73429(17) 0.53175(4) 0.0408(4) Uani 1 1 d . . . . .
F1 F 0.666667 0.333333 0.72322(6) 0.0496(5) Uani 1 3 d S T P . .
C3 C 0.83756(18) 0.70850(18) 0.55182(5) 0.0253(4) Uani 1 1 d . . . . .
N3 N 0.43103(16) 0.50197(16) 0.61331(5) 0.0313(4) Uani 1 1 d . . . . .
F2 F 0.67680(15) 0.46084(13) 0.67082(4) 0.0505(3) Uani 1 1 d . . . . .
C5 C 0.666667 0.333333 0.50451(14) 0.0725(14) Uani 1 3 d DS T P . .
N4 N 0.48097(14) 0.63176(14) 0.63111(4) 0.0215(3) Uani 1 1 d . . . . .
N5 N 0.666667 0.333333 0.53619(12) 0.0722(11) Uani 1 3 d S T P . .
C4 C 0.666667 0.333333 0.4653(3) 0.336(13) Uani 1 3 d DS T P . .
H4 H 0.642(7) 0.398(6) 0.4529(5) 0.19(3) Uiso 1 1 d D . . . .

loop_
_atom_site_aniso_label
_atom_site_aniso_U_11
_atom_site_aniso_U_22
_atom_site_aniso_U_33
_atom_site_aniso_U_23
_atom_site_aniso_U_13
_atom_site_aniso_U_12
Fe 0.01482(19) 0.01482(19) 0.0192(3) 0.000 0.000 0.00741(10)
C1 0.0217(8) 0.0195(8) 0.0272(8) -0.0022(6) 0.0015(6) 0.0100(6)
O1 0.0395(8) 0.0693(10) 0.0286(7) 0.0153(7) 0.0162(6) 0.0338(8)
N1 0.0204(7) 0.0199(6) 0.0198(6) 0.0008(5) 0.0013(5) 0.0112(5)
B 0.0274(10) 0.0274(10) 0.0303(17) 0.000 0.000 0.0137(5)
N2 0.0248(8) 0.0246(8) 0.0448(9) -0.0113(7) 0.0041(6) 0.0085(6)
C2 0.0216(8) 0.0284(8) 0.0205(7) 0.0025(6) 0.0027(6) 0.0157(7)
O2 0.0471(8) 0.0601(9) 0.0268(7) 0.0131(6) 0.0026(6) 0.0355(8)
F1 0.0601(9) 0.0601(9) 0.0286(10) 0.000 0.000 0.0301(4)
C3 0.0294(9) 0.0280(9) 0.0214(8) 0.0011(6) 0.0027(7) 0.0165(7)
N3 0.0241(7) 0.0247(7) 0.0417(9) -0.0096(6) 0.0039(6) 0.0096(6)
F2 0.0649(9) 0.0391(7) 0.0524(7) 0.0072(5) -0.0042(6) 0.0298(6)
C5 0.086(2) 0.086(2) 0.045(3) 0.000 0.000 0.0432(12)
N4 0.0208(7) 0.0187(7) 0.0248(7) -0.0014(5) 0.0017(5) 0.0098(5)
N5 0.0826(19) 0.0826(19) 0.051(2) 0.000 0.000 0.0413(9)
C4 0.48(2) 0.48(2) 0.046(5) 0.000 0.000 0.241(10)

loop_
_atom_type_symbol
_atom_type_description
_atom_type_scat_dispersion_real
_atom_type_scat_dispersion_imag
_atom_type_scat_source
C C 0.0033 0.0016 'International Tables Vol C Tables 4.2.6.8 and 6.1.1.4'
H H 0.0000 0.0000 'International Tables Vol C Tables 4.2.6.8 and 6.1.1.4'
B B 0.0013 0.0007 'International Tables Vol C Tables 4.2.6.8 and 6.1.1.4'
F F 0.0171 0.0103 'International Tables Vol C Tables 4.2.6.8 and 6.1.1.4'
Fe Fe 0.3463 0.8444 'International Tables Vol C Tables 4.2.6.8 and 6.1.1.4'
N N 0.0061 0.0033 'International Tables Vol C Tables 4.2.6.8 and 6.1.1.4'
O O 0.0106 0.0060 'International Tables Vol C Tables 4.2.6.8 and 6.1.1.4'

loop_
_geom_angle_atom_site_label_1
_geom_angle_atom_site_label_2
_geom_angle_atom_site_label_3
_geom_angle
_geom_angle_site_symmetry_1
_geom_angle_site_symmetry_3
_geom_angle_publ_flag
N4 Fe N4 90.80(5) 13_566 15_556 ?
N4 Fe N4 89.20(5) 14_456 3_565 ?
N4 Fe N4 89.20(5) 14_456 . ?
N4 Fe N4 90.80(5) 13_566 14_456 ?
N4 Fe N4 180.0 13_566 . ?
N4 Fe N4 90.80(5) 15_556 14_456 ?
N4 Fe N4 180.0 15_556 3_565 ?
N4 Fe N4 89.20(5) 13_566 2_665 ?
N4 Fe N4 90.80(5) 2_665 3_565 ?
N4 Fe N4 89.20(5) 15_556 2_665 ?
N4 Fe N4 89.20(5) 15_556 . ?
N4 Fe N4 180.00(7) 14_456 2_665 ?
N4 Fe N4 90.80(5) 3_565 . ?
N4 Fe N4 89.20(5) 13_566 3_565 ?
N4 Fe N4 90.80(5) 2_665 . ?
N1 C1 H1 125.7 . . ?
N4 C1 H1 125.7 . . ?
N4 C1 N1 108.68(14) . . ?
C3 O1 H1A 109.5 . . ?
C1 N1 N2 108.24(13) . . ?
C1 N1 C2 131.15(14) . . ?
N2 N1 C2 120.30(13) . . ?
F2 B F1 108.44(15) 3_665 . ?
F2 B F1 108.44(15) 2_655 . ?
F2 B F1 108.44(15) . . ?
F2 B F2 110.48(14) 3_665 2_655 ?
F2 B F2 110.48(14) 3_665 . ?
F2 B F2 110.48(14) 2_655 . ?
N3 N2 N1 107.08(13) . . ?
N1 C2 H2A 109.0 . . ?
N1 C2 H2B 109.0 . . ?
N1 C2 C3 112.72(13) . . ?
H2A C2 H2B 107.8 . . ?
C3 C2 H2A 109.0 . . ?
C3 C2 H2B 109.0 . . ?
O1 C3 C2 109.66(14) . . ?
O2 C3 O1 126.32(16) . . ?
O2 C3 C2 124.02(15) . . ?
N2 N3 N4 109.89(13) . . ?
N5 C5 C4 180.0 . . ?
C1 N4 Fe 134.43(11) . . ?
C1 N4 N3 106.10(13) . . ?
N3 N4 Fe 119.04(10) . . ?
C5 C4 H4 117.0(17) . 2_655 ?
C5 C4 H4 117.0(17) . 3_665 ?
C5 C4 H4 117.0(17) . . ?
H4 C4 H4 101(2) 2_655 3_665 ?
H4 C4 H4 101(2) . 2_655 ?
H4 C4 H4 101(2) . 3_665 ?

loop_
_geom_bond_atom_site_label_1
_geom_bond_atom_site_label_2
_geom_bond_distance
_geom_bond_site_symmetry_2
_geom_bond_publ_flag
Fe N4 2.1760(13) 13_566 ?
Fe N4 2.1759(13) . ?
Fe N4 2.1759(13) 3_565 ?
Fe N4 2.1759(13) 15_556 ?
Fe N4 2.1759(13) 14_456 ?
Fe N4 2.1759(13) 2_665 ?
C1 H1 0.9500 . ?
C1 N1 1.323(2) . ?
C1 N4 1.313(2) . ?
O1 H1A 0.83(3) . ?
O1 C3 1.304(2) . ?
N1 N2 1.343(2) . ?
N1 C2 1.452(2) . ?
B F1 1.389(4) . ?
B F2 1.3792(16) . ?
B F2 1.3792(17) 2_655 ?
B F2 1.3792(16) 3_665 ?
N2 N3 1.284(2) . ?
C2 H2A 0.9900 . ?
C2 H2B 0.9900 . ?
C2 C3 1.505(2) . ?
O2 C3 1.201(2) . ?
N3 N4 1.3585(19) . ?
C5 N5 1.104(6) . ?
C5 C4 1.366(13) . ?
C4 H4 0.949(10) 3_665 ?
C4 H4 0.949(10) 2_655 ?
C4 H4 0.949(10) . ?

loop_
_geom_torsion_atom_site_label_1
_geom_torsion_atom_site_label_2
_geom_torsion_atom_site_label_3
_geom_torsion_atom_site_label_4
_geom_torsion
_geom_torsion_site_symmetry_1
_geom_torsion_site_symmetry_2
_geom_torsion_site_symmetry_3
_geom_torsion_site_symmetry_4
_geom_torsion_publ_flag
C1 N1 N2 N3 0.26(19) . . . . ?
C1 N1 C2 C3 -97.2(2) . . . . ?
N1 C1 N4 Fe 172.41(11) . . . . ?
N1 C1 N4 N3 0.33(18) . . . . ?
N1 N2 N3 N4 -0.1(2) . . . . ?
N1 C2 C3 O1 179.92(14) . . . . ?
N1 C2 C3 O2 -0.9(2) . . . . ?
N2 N1 C2 C3 89.96(18) . . . . ?
N2 N3 N4 Fe -173.71(12) . . . . ?
N2 N3 N4 C1 -0.17(19) . . . . ?
C2 N1 N2 N3 174.59(14) . . . . ?
N4 C1 N1 N2 -0.37(18) . . . . ?
N4 C1 N1 C2 -173.87(14) . . . . ?
